data_2213775
loop_
_publ_author_name
'Masaichi Saito'
'Tomoharu Tanikawa'
'Tomoyuki Tajima'

_publ_section_title
;
 3,5-Bis(trimethylsilyl)triphenyleno[1,12-<i>bcd</i>]thiophene
;
_journal_coeditor_code FL2130
_journal_issue 6
_journal_name_full 'Acta Crystallographica Section E'
_journal_page_first o2923
_journal_page_last o2923
_journal_paper_doi 10.1107/S1600536807022337
_journal_volume 63
_journal_year 2007
_chemical_formula_iupac 'C24 H26 S Si2'
_chemical_formula_moiety 'C24 H26 S Si2'
_chemical_formula_sum 'C24 H26 S Si2'
_chemical_formula_weight 402.69
_chemical_name_systematic
;
3,5-Bis(trimethylsilyl)triphenyleno[1,12-bcd]thiophene
;
_space_group_IT_number 14
_symmetry_cell_setting monoclinic
_symmetry_space_group_name_Hall '-P 2yn'
_symmetry_space_group_name_H-M 'P 1 21/n 1'
_atom_sites_solution_hydrogens geom
_atom_sites_solution_primary direct
_atom_sites_solution_secondary difmap
_cell_angle_alpha 90.00
_cell_angle_beta 92.7070(10)
_cell_angle_gamma 90.00
_cell_formula_units_Z 4
_cell_length_a 7.0230(3)
_cell_length_b 14.4933(7)
_cell_length_c 20.8358(10)
_cell_measurement_reflns_used 7365
_cell_measurement_temperature 103
_cell_measurement_theta_max 27.88
_cell_measurement_theta_min 2.41
_cell_volume 2118.44(17)
_computing_cell_refinement 'SMART (Bruker, 2000)'
_computing_data_collection 'SMART (Bruker, 2000)'
_computing_data_reduction SAINT
_computing_molecular_graphics 'SHELXTL (Sheldrick, 2001)'
_computing_publication_material SHELXTL
_computing_structure_refinement 'SHELXL97 (Sheldrick, 1997)'
_computing_structure_solution 'SHELXS97 (Sheldrick, 1997)'
_diffrn_ambient_temperature 103
_diffrn_measured_fraction_theta_full 1.000
_diffrn_measured_fraction_theta_max 1.000
_diffrn_measurement_device_type 'Bruker SMART CCD area-detector'
_diffrn_measurement_method '\f and \w'
_diffrn_radiation_monochromator graphite
_diffrn_radiation_source 'fine-focus sealed tube'
_diffrn_radiation_type MoK\a
_diffrn_radiation_wavelength 0.71073
_diffrn_reflns_av_R_equivalents 0.0441
_diffrn_reflns_av_sigmaI/netI 0.0357
_diffrn_reflns_limit_h_max 5
_diffrn_reflns_limit_h_min -8
_diffrn_reflns_limit_k_max 16
_diffrn_reflns_limit_k_min -17
_diffrn_reflns_limit_l_max 24
_diffrn_reflns_limit_l_min -24
_diffrn_reflns_number 12122
_diffrn_reflns_theta_full 25.00
_diffrn_reflns_theta_max 25.00
_diffrn_reflns_theta_min 1.71
_exptl_absorpt_coefficient_mu 0.273
_exptl_absorpt_correction_T_max 0.947
_exptl_absorpt_correction_T_min 0.937
_exptl_absorpt_correction_type multi-scan
_exptl_absorpt_process_details '(SADABS; Sheldrick, 1996)'
_exptl_crystal_colour colourless
_exptl_crystal_density_diffrn 1.263
_exptl_crystal_density_method 'not measured'
_exptl_crystal_description cube
_exptl_crystal_F_000 856
_exptl_crystal_size_max 0.45
_exptl_crystal_size_mid 0.20
_exptl_crystal_size_min 0.20
_refine_diff_density_max 0.405
_refine_diff_density_min -0.277
_refine_ls_extinction_method none
_refine_ls_goodness_of_fit_ref 1.052
_refine_ls_hydrogen_treatment constr
_refine_ls_matrix_type full
_refine_ls_number_parameters 250
_refine_ls_number_reflns 3730
_refine_ls_number_restraints 0
_refine_ls_restrained_S_all 1.052
_refine_ls_R_factor_all 0.0389
_refine_ls_R_factor_gt 0.0347
_refine_ls_shift/su_max 0.001
_refine_ls_shift/su_mean 0.000
_refine_ls_structure_factor_coef Fsqd
_refine_ls_weighting_details 'calc w = 1/[\s^2^(Fo^2^)+(0.0479P)^2^+0.6989P] where P=(Fo^2^+2Fc^2^)/3'
_refine_ls_weighting_scheme calc
_refine_ls_wR_factor_gt 0.0862
_refine_ls_wR_factor_ref 0.0887
_reflns_number_gt 3375
_reflns_number_total 3730
_reflns_threshold_expression I>2\s(I)
_cod_data_source_file fl2130.cif
_cod_data_source_block I
_cod_original_sg_symbol_Hall -P2yn
_cod_original_sg_symbol_H-M P21/n
_cod_database_code 2213775
_cod_database_fobs_code 2213775

loop_
_symmetry_equiv_pos_as_xyz
'x, y, z'
'-x+1/2, y+1/2, -z+1/2'
'-x, -y, -z'
'x-1/2, -y-1/2, z-1/2'

loop_
_atom_site_type_symbol
_atom_site_label
_atom_site_fract_x
_atom_site_fract_y
_atom_site_fract_z
_atom_site_U_iso_or_equiv
_atom_site_adp_type
_atom_site_calc_flag
_atom_site_refinement_flags
_atom_site_occupancy
S S1 0.78242(6) 0.79366(3) 0.043181(19) 0.01977(12) Uani d . 1
Si Si1 0.78958(7) 0.77637(3) 0.21285(2) 0.02029(13) Uani d . 1
Si Si2 0.81669(7) 0.89550(3) -0.11203(2) 0.02055(13) Uani d . 1
C C18 0.7605(2) 0.61485(11) 0.04568(7) 0.0181(3) Uani d . 1
C C10 0.7419(2) 0.40497(12) -0.09549(8) 0.0236(4) Uani d . 1
H H10 0.7478 0.4198 -0.1388 0.028 Uiso calc R 1
C C17 0.7684(2) 0.63865(11) -0.01986(8) 0.0178(3) Uani d . 1
C C11 0.7501(2) 0.47600(11) -0.04956(8) 0.0196(4) Uani d . 1
C C2 0.7662(2) 0.67842(12) 0.15410(8) 0.0196(3) Uani d . 1
C C16 0.7815(2) 0.73368(11) -0.03077(8) 0.0184(3) Uani d . 1
C C5 0.7483(2) 0.52327(11) 0.06642(8) 0.0191(3) Uani d . 1
C C6 0.7412(2) 0.45186(11) 0.01646(8) 0.0197(4) Uani d . 1
C C12 0.7656(2) 0.57279(11) -0.06884(8) 0.0188(3) Uani d . 1
C C8 0.7170(3) 0.29028(12) -0.01351(9) 0.0263(4) Uani d . 1
H H8 0.7059 0.2287 -0.0017 0.032 Uiso calc R 1
C C13 0.7782(2) 0.60757(12) -0.13114(8) 0.0229(4) Uani d . 1
H H13 0.7778 0.5671 -0.1658 0.028 Uiso calc R 1
C C1 0.7684(2) 0.69009(11) 0.08752(8) 0.0178(3) Uani d . 1
C C3 0.7531(2) 0.58564(12) 0.17410(8) 0.0228(4) Uani d . 1
H H3 0.7504 0.5741 0.2180 0.027 Uiso calc R 1
C C15 0.7926(2) 0.76950(11) -0.09278(8) 0.0196(4) Uani d . 1
C C14 0.7914(2) 0.70169(12) -0.14167(8) 0.0228(4) Uani d . 1
H H14 0.8000 0.7217 -0.1838 0.027 Uiso calc R 1
C C7 0.7253(2) 0.35799(12) 0.03256(8) 0.0241(4) Uani d . 1
H H7 0.7202 0.3414 0.0756 0.029 Uiso calc R 1
C C4 0.7440(2) 0.51047(12) 0.13279(8) 0.0231(4) Uani d . 1
H H4 0.7350 0.4512 0.1494 0.028 Uiso calc R 1
C C21 0.7877(3) 0.73179(13) 0.29661(8) 0.0274(4) Uani d . 1
H H21A 0.8391 0.7777 0.3258 0.041 Uiso calc R 1
H H21B 0.8638 0.6769 0.3003 0.041 Uiso calc R 1
H H21C 0.6591 0.7178 0.3070 0.041 Uiso calc R 1
C C22 1.0565(3) 0.93544(13) -0.08124(9) 0.0279(4) Uani d . 1
H H22A 1.0699 1.0001 -0.0899 0.042 Uiso calc R 1
H H22B 1.1534 0.9017 -0.1022 0.042 Uiso calc R 1
H H22C 1.0695 0.9251 -0.0357 0.042 Uiso calc R 1
C C19 1.0212(3) 0.83549(14) 0.20191(9) 0.0319(4) Uani d . 1
H H19A 1.0347 0.8861 0.2315 0.048 Uiso calc R 1
H H19B 1.0247 0.8582 0.1587 0.048 Uiso calc R 1
H H19C 1.1238 0.7926 0.2099 0.048 Uiso calc R 1
C C9 0.7252(2) 0.31397(12) -0.07794(9) 0.0263(4) Uani d . 1
H H9 0.7194 0.2682 -0.1093 0.032 Uiso calc R 1
C C23 0.7884(3) 0.91238(13) -0.20085(8) 0.0295(4) Uani d . 1
H H23A 0.7840 0.9772 -0.2104 0.044 Uiso calc R 1
H H23B 0.6723 0.8837 -0.2167 0.044 Uiso calc R 1
H H23C 0.8945 0.8849 -0.2211 0.044 Uiso calc R 1
C C20 0.5925(3) 0.86107(14) 0.19876(9) 0.0346(5) Uani d . 1
H H20A 0.4723 0.8306 0.2027 0.052 Uiso calc R 1
H H20B 0.5986 0.8865 0.1564 0.052 Uiso calc R 1
H H20C 0.6051 0.9097 0.2299 0.052 Uiso calc R 1
C C24 0.6303(3) 0.96322(13) -0.07238(9) 0.0318(4) Uani d . 1
H H24A 0.6375 0.9509 -0.0271 0.048 Uiso calc R 1
H H24B 0.5067 0.9458 -0.0900 0.048 Uiso calc R 1
H H24C 0.6504 1.0278 -0.0796 0.048 Uiso calc R 1

loop_
_atom_site_aniso_label
_atom_site_aniso_U_11
_atom_site_aniso_U_22
_atom_site_aniso_U_33
_atom_site_aniso_U_12
_atom_site_aniso_U_13
_atom_site_aniso_U_23
S1 0.0259(2) 0.0170(2) 0.0164(2) -0.00113(16) 0.00125(17) -0.00041(15)
Si1 0.0239(3) 0.0207(3) 0.0163(2) -0.00040(19) 0.00071(19) -0.00153(17)
Si2 0.0216(3) 0.0208(3) 0.0192(2) -0.00127(19) 0.00036(18) 0.00232(18)
C18 0.0153(8) 0.0209(9) 0.0182(8) 0.0008(7) 0.0005(6) 0.0001(6)
C10 0.0214(9) 0.0246(9) 0.0250(9) -0.0003(7) 0.0019(7) -0.0038(7)
C17 0.0136(8) 0.0208(8) 0.0188(8) 0.0005(6) 0.0003(6) -0.0003(7)
C11 0.0143(8) 0.0218(9) 0.0227(9) 0.0008(7) 0.0004(6) -0.0021(7)
C2 0.0181(8) 0.0226(8) 0.0182(8) 0.0001(7) 0.0008(6) -0.0010(7)
C16 0.0153(8) 0.0200(8) 0.0198(8) -0.0008(7) 0.0004(6) -0.0019(7)
C5 0.0158(8) 0.0199(8) 0.0216(8) 0.0009(7) -0.0002(6) 0.0005(6)
C6 0.0154(8) 0.0205(8) 0.0232(9) 0.0007(7) -0.0005(6) -0.0018(7)
C12 0.0147(8) 0.0214(8) 0.0203(8) -0.0008(7) 0.0003(6) -0.0021(7)
C8 0.0238(9) 0.0172(9) 0.0377(11) 0.0005(7) -0.0009(8) -0.0011(7)
C13 0.0239(9) 0.0264(9) 0.0186(8) -0.0013(7) 0.0016(7) -0.0054(7)
C1 0.0161(8) 0.0170(8) 0.0203(8) -0.0005(6) 0.0004(6) 0.0016(6)
C3 0.0268(9) 0.0244(9) 0.0171(8) 0.0003(7) 0.0004(7) 0.0027(7)
C15 0.0159(8) 0.0233(9) 0.0195(8) -0.0010(7) 0.0008(6) 0.0020(7)
C14 0.0239(9) 0.0277(9) 0.0170(8) -0.0014(7) 0.0015(7) 0.0010(7)
C7 0.0241(9) 0.0220(9) 0.0259(9) 0.0015(7) -0.0012(7) 0.0019(7)
C4 0.0280(9) 0.0176(8) 0.0235(9) -0.0003(7) 0.0003(7) 0.0039(7)
C21 0.0328(10) 0.0300(10) 0.0198(9) -0.0001(8) 0.0044(7) -0.0019(7)
C22 0.0274(9) 0.0263(9) 0.0298(10) -0.0037(8) -0.0007(8) -0.0024(7)
C19 0.0382(11) 0.0361(11) 0.0213(9) -0.0127(9) -0.0004(8) -0.0002(8)
C9 0.0234(9) 0.0233(9) 0.0321(10) 0.0012(7) 0.0004(7) -0.0095(8)
C23 0.0370(10) 0.0286(10) 0.0226(9) -0.0074(8) -0.0014(8) 0.0061(7)
C20 0.0404(11) 0.0328(10) 0.0302(10) 0.0107(9) -0.0020(9) -0.0056(8)
C24 0.0314(10) 0.0301(10) 0.0342(10) 0.0076(8) 0.0035(8) 0.0040(8)

loop_
_atom_type_symbol
_atom_type_description
_atom_type_scat_dispersion_real
_atom_type_scat_dispersion_imag
_atom_type_scat_source
C C 0.0033 0.0016 'International Tables Vol C Tables 4.2.6.8 and 6.1.1.4'
H H 0.0000 0.0000 'International Tables Vol C Tables 4.2.6.8 and 6.1.1.4'
Si Si 0.0817 0.0704 'International Tables Vol C Tables 4.2.6.8 and 6.1.1.4'
S S 0.1246 0.1234 'International Tables Vol C Tables 4.2.6.8 and 6.1.1.4'

loop_
_geom_angle_atom_site_label_1
_geom_angle_atom_site_label_2
_geom_angle_atom_site_label_3
_geom_angle
C1 S1 C16 92.28(8)
C21 Si1 C19 108.62(9)
C21 Si1 C20 109.77(9)
C19 Si1 C20 108.93(10)
C21 Si1 C2 110.16(8)
C19 Si1 C2 108.56(8)
C20 Si1 C2 110.75(8)
C24 Si2 C22 109.05(9)
C24 Si2 C23 109.07(9)
C22 Si2 C23 110.61(9)
C24 Si2 C15 110.21(8)
C22 Si2 C15 108.49(8)
C23 Si2 C15 109.41(8)
C1 C18 C5 123.31(15)
C1 C18 C17 114.27(15)
C5 C18 C17 122.41(15)
C9 C10 C11 121.54(16)
C9 C10 H10 119.2
C11 C10 H10 119.2
C12 C17 C16 123.55(15)
C12 C17 C18 122.67(15)
C16 C17 C18 113.78(14)
C10 C11 C6 118.41(15)
C10 C11 C12 121.09(15)
C6 C11 C12 120.50(15)
C1 C2 C3 114.32(15)
C1 C2 Si1 123.43(12)
C3 C2 Si1 122.20(12)
C15 C16 C17 121.49(15)
C15 C16 S1 128.64(13)
C17 C16 S1 109.86(12)
C4 C5 C18 115.85(15)
C4 C5 C6 127.38(15)
C18 C5 C6 116.76(14)
C7 C6 C11 118.40(15)
C7 C6 C5 120.88(15)
C11 C6 C5 120.71(15)
C17 C12 C13 115.61(15)
C17 C12 C11 116.93(15)
C13 C12 C11 127.45(15)
C7 C8 C9 119.80(16)
C7 C8 H8 120.1
C9 C8 H8 120.1
C14 C13 C12 120.61(16)
C14 C13 H13 119.7
C12 C13 H13 119.7
C18 C1 C2 121.56(15)
C18 C1 S1 109.79(12)
C2 C1 S1 128.65(13)
C4 C3 C2 124.49(15)
C4 C3 H3 117.8
C2 C3 H3 117.8
C16 C15 C14 114.12(15)
C16 C15 Si2 124.59(13)
C14 C15 Si2 121.25(12)
C13 C14 C15 124.61(16)
C13 C14 H14 117.7
C15 C14 H14 117.7
C8 C7 C6 121.73(16)
C8 C7 H7 119.1
C6 C7 H7 119.1
C3 C4 C5 120.46(15)
C3 C4 H4 119.8
C5 C4 H4 119.8
Si1 C21 H21A 109.5
Si1 C21 H21B 109.5
H21A C21 H21B 109.5
Si1 C21 H21C 109.5
H21A C21 H21C 109.5
H21B C21 H21C 109.5
Si2 C22 H22A 109.5
Si2 C22 H22B 109.5
H22A C22 H22B 109.5
Si2 C22 H22C 109.5
H22A C22 H22C 109.5
H22B C22 H22C 109.5
Si1 C19 H19A 109.5
Si1 C19 H19B 109.5
H19A C19 H19B 109.5
Si1 C19 H19C 109.5
H19A C19 H19C 109.5
H19B C19 H19C 109.5
C10 C9 C8 120.12(16)
C10 C9 H9 119.9
C8 C9 H9 119.9
Si2 C23 H23A 109.5
Si2 C23 H23B 109.5
H23A C23 H23B 109.5
Si2 C23 H23C 109.5
H23A C23 H23C 109.5
H23B C23 H23C 109.5
Si1 C20 H20A 109.5
Si1 C20 H20B 109.5
H20A C20 H20B 109.5
Si1 C20 H20C 109.5
H20A C20 H20C 109.5
H20B C20 H20C 109.5
Si2 C24 H24A 109.5
Si2 C24 H24B 109.5
H24A C24 H24B 109.5
Si2 C24 H24C 109.5
H24A C24 H24C 109.5
H24B C24 H24C 109.5

loop_
_geom_bond_atom_site_label_1
_geom_bond_atom_site_label_2
_geom_bond_distance
S1 C1 1.7678(16)
S1 C16 1.7688(16)
Si1 C21 1.8617(18)
Si1 C19 1.8622(19)
Si1 C20 1.8629(19)
Si1 C2 1.8766(17)
Si2 C24 1.8607(19)
Si2 C22 1.8654(18)
Si2 C23 1.8680(18)
Si2 C15 1.8790(17)
C18 C1 1.395(2)
C18 C5 1.400(2)
C18 C17 1.412(2)
C10 C9 1.375(2)
C10 C11 1.405(2)
C10 H10 0.9300
C17 C12 1.397(2)
C17 C16 1.400(2)
C11 C6 1.424(2)
C11 C12 1.465(2)
C2 C1 1.398(2)
C2 C3 1.412(2)
C16 C15 1.398(2)
C5 C4 1.397(2)
C5 C6 1.467(2)
C6 C7 1.407(2)
C12 C13 1.399(2)
C8 C7 1.372(2)
C8 C9 1.389(3)
C8 H8 0.9300
C13 C14 1.385(2)
C13 H13 0.9300
C3 C4 1.388(2)
C3 H3 0.9300
C15 C14 1.415(2)
C14 H14 0.9300
C7 H7 0.9300
C4 H4 0.9300
C21 H21A 0.9600
C21 H21B 0.9600
C21 H21C 0.9600
C22 H22A 0.9600
C22 H22B 0.9600
C22 H22C 0.9600
C19 H19A 0.9600
C19 H19B 0.9600
C19 H19C 0.9600
C9 H9 0.9300
C23 H23A 0.9600
C23 H23B 0.9600
C23 H23C 0.9600
C20 H20A 0.9600
C20 H20B 0.9600
C20 H20C 0.9600
C24 H24A 0.9600
C24 H24B 0.9600
C24 H24C 0.9600

loop_
_cod_related_entry_id
_cod_related_entry_database
_cod_related_entry_code
1 ChemSpider 21124455
